data_8104676
loop_
_publ_author_name
'Sun, Jia-Jia'
'Zhang, Xiao-Fan'
'Meng, Qing-Guo'
'Li, Hong-Juan'
'Wang, Chun-Hua'

_publ_section_title
;
 Crystal structure and anti-inflammatory activity
 of&#x00A0;(E)-7-fluoro-2-((5-methoxypyridin-3-yl)methylene)-3,4-dihydronaphthalen-1(2H)-one,
 C17H14FNO2
;
_journal_issue 5
_journal_name_full 'Zeitschrift f\"ur Kristallographie - New Crystal Structures'
_journal_page_first 1097
_journal_page_last 1099
_journal_paper_doi 10.1515/ncrs-2021-0234
_journal_volume 236
_journal_year 2021
_chemical_formula_moiety 'C17 H14 F N O2'
_chemical_formula_sum 'C17 H14 F N O2'
_chemical_formula_weight 283.29
_space_group_crystal_system monoclinic
_space_group_IT_number 15
_space_group_name_Hall '-C 2yc'
_space_group_name_H-M_alt 'C 1 2/c 1'
_atom_sites_solution_hydrogens geom
_cell_angle_alpha 90
_cell_angle_beta 90.797(7)
_cell_angle_gamma 90
_cell_formula_units_Z 8
_cell_length_a 15.5754(12)
_cell_length_b 7.4828(6)
_cell_length_c 23.0981(18)
_cell_measurement_reflns_used 2711
_cell_measurement_temperature 100.00(18)
_cell_measurement_theta_max 29.0590
_cell_measurement_theta_min 2.5870
_cell_volume 2691.8(4)
_computing_cell_refinement 'CrysAlisPro 1.171.38.43f (Rigaku OD, 2017)'
_computing_data_collection 'CrysAlisPro 1.171.38.43f (Rigaku OD, 2017)'
_computing_data_reduction 'CrysAlisPro 1.171.38.43f (Rigaku OD, 2017)'
_computing_molecular_graphics 'Bruker SHELXTL'
_computing_publication_material 'Bruker SHELXTL'
_computing_structure_refinement 'SHELXL-2017/1 (Sheldrick, 2015)'
_computing_structure_solution 'SHELXL-2017/1 (Sheldrick, 2015)'
_diffrn_ambient_temperature 100.00(18)
_diffrn_detector_area_resol_mean 5.2684
_diffrn_measured_fraction_theta_full 0.999
_diffrn_measured_fraction_theta_max 0.999
_diffrn_measurement_device_type 'SuperNova, Dual, Cu at zero, AtlasS2'
_diffrn_measurement_method 'four-circle diffractometer'
_diffrn_radiation_type MoK\a
_diffrn_radiation_wavelength 0.71073
_diffrn_reflns_av_R_equivalents 0.0250
_diffrn_reflns_av_unetI/netI 0.0373
_diffrn_reflns_Laue_measured_fraction_full 0.999
_diffrn_reflns_Laue_measured_fraction_max 0.999
_diffrn_reflns_limit_h_max 15
_diffrn_reflns_limit_h_min -18
_diffrn_reflns_limit_k_max 9
_diffrn_reflns_limit_k_min -7
_diffrn_reflns_limit_l_max 26
_diffrn_reflns_limit_l_min -27
_diffrn_reflns_number 5535
_diffrn_reflns_point_group_measured_fraction_full 0.999
_diffrn_reflns_point_group_measured_fraction_max 0.999
_diffrn_reflns_theta_full 25.242
_diffrn_reflns_theta_max 25.499
_diffrn_reflns_theta_min 2.616
_diffrn_source 'micro-focus sealed X-ray tube'
_exptl_absorpt_coefficient_mu 0.101
_exptl_absorpt_correction_T_max 1.00000
_exptl_absorpt_correction_T_min 0.30116
_exptl_absorpt_correction_type multi-scan
_exptl_absorpt_process_details
;
CrysAlisPro 1.171.38.43f (Rigaku Oxford Diffraction, 2015)
Empirical absorption correction using spherical harmonics,
 implemented in SCALE3 ABSPACK scaling algorithm.
;
_exptl_crystal_colour colourless
_exptl_crystal_density_diffrn 1.398
_exptl_crystal_description block
_exptl_crystal_F_000 1184
_exptl_crystal_size_max 0.140
_exptl_crystal_size_mid 0.120
_exptl_crystal_size_min 0.100
_refine_diff_density_max 0.251
_refine_diff_density_min -0.211
_refine_diff_density_rms 0.046
_refine_ls_extinction_coef .
_refine_ls_extinction_method none
_refine_ls_goodness_of_fit_ref 1.045
_refine_ls_hydrogen_treatment constr
_refine_ls_matrix_type full
_refine_ls_number_parameters 191
_refine_ls_number_reflns 2505
_refine_ls_number_restraints 0
_refine_ls_restrained_S_all 1.045
_refine_ls_R_factor_all 0.0536
_refine_ls_R_factor_gt 0.0442
_refine_ls_shift/su_max 0.001
_refine_ls_shift/su_mean 0.000
_refine_ls_structure_factor_coef Fsqd
_refine_ls_weighting_details 'w=1/[\s^2^(Fo^2^)+(0.0506P)^2^+1.4867P] where P=(Fo^2^+2Fc^2^)/3'
_refine_ls_weighting_scheme calc
_refine_ls_wR_factor_gt 0.1030
_refine_ls_wR_factor_ref 0.1096
_reflns_Friedel_coverage 0.000
_reflns_Friedel_fraction_full .
_reflns_Friedel_fraction_max .
_reflns_number_gt 2103
_reflns_number_total 2505
_reflns_threshold_expression 'I > 2\s(I)'
_cod_data_source_file suppl_j_ncrs-2021-0234_suppl.cif
_cod_data_source_block XF_1_1
_cod_original_sg_symbol_H-M 'C 2/c'
_cod_database_code 8104676
_shelx_space_group_comment
;
The symmetry employed for this shelxl refinement is uniquely defined
by the following loop, which should always be used as a source of
symmetry information in preference to the above space-group names.
They are only intended as comments.
;
_shelx_estimated_absorpt_t_min 0.986
_shelx_estimated_absorpt_t_max 0.990

loop_
_space_group_symop_operation_xyz
'x, y, z'
'-x, y, -z+1/2'
'x+1/2, y+1/2, z'
'-x+1/2, y+1/2, -z+1/2'
'-x, -y, -z'
'x, -y, z-1/2'
'-x+1/2, -y+1/2, -z'
'x+1/2, -y+1/2, z-1/2'

loop_
_atom_site_label
_atom_site_type_symbol
_atom_site_fract_x
_atom_site_fract_y
_atom_site_fract_z
_atom_site_U_iso_or_equiv
_atom_site_adp_type
_atom_site_occupancy
_atom_site_site_symmetry_order
_atom_site_calc_flag
_atom_site_refinement_flags_posn
_atom_site_refinement_flags_adp
_atom_site_refinement_flags_occupancy
_atom_site_disorder_assembly
_atom_site_disorder_group
C1 C 0.92268(10) 0.8407(2) 0.49125(6) 0.0196(4) Uani 1 1 d . . . . .
C2 C 0.94668(10) 0.8199(2) 0.42924(6) 0.0200(4) Uani 1 1 d . . . . .
C3 C 0.90331(10) 0.9449(2) 0.38662(7) 0.0227(4) Uani 1 1 d . . . . .
H3A H 0.914999 0.906136 0.347435 0.027 Uiso 1 1 calc R U . . .
H3B H 0.926244 1.064529 0.391510 0.027 Uiso 1 1 calc R U . . .
C4 C 0.80623(10) 0.9474(2) 0.39604(7) 0.0231(4) Uani 1 1 d . . . . .
H4A H 0.780845 1.041838 0.372688 0.028 Uiso 1 1 calc R U . . .
H4B H 0.782004 0.834783 0.382931 0.028 Uiso 1 1 calc R U . . .
C5 C 0.70372(11) 1.0496(2) 0.47254(7) 0.0249(4) Uani 1 1 d . . . . .
H5 H 0.665552 1.080824 0.442911 0.030 Uiso 1 1 calc R U . . .
C6 C 0.68032(11) 1.0772(2) 0.52927(7) 0.0263(4) Uani 1 1 d . . . . .
H6 H 0.627101 1.125570 0.538174 0.032 Uiso 1 1 calc R U . . .
C7 C 0.73870(11) 1.0306(2) 0.57255(7) 0.0257(4) Uani 1 1 d . . . . .
C8 C 0.81698(11) 0.9575(2) 0.56156(7) 0.0230(4) Uani 1 1 d . . . . .
H8 H 0.854444 0.927294 0.591694 0.028 Uiso 1 1 calc R U . . .
C9 C 0.83971(10) 0.9291(2) 0.50374(6) 0.0194(4) Uani 1 1 d . . . . .
C10 C 0.78291(10) 0.9763(2) 0.45847(7) 0.0200(4) Uani 1 1 d . . . . .
C11 C 1.00023(10) 0.6864(2) 0.41680(6) 0.0207(4) Uani 1 1 d . . . . .
H11 H 1.016019 0.614675 0.448054 0.025 Uiso 1 1 calc R U . . .
C12 C 1.03804(10) 0.6356(2) 0.36119(6) 0.0210(4) Uani 1 1 d . . . . .
C13 C 1.06598(10) 0.7593(2) 0.31999(7) 0.0237(4) Uani 1 1 d . . . . .
H13 H 1.056781 0.880134 0.327027 0.028 Uiso 1 1 calc R U . . .
C14 C 1.11752(11) 0.5383(2) 0.26097(7) 0.0244(4) Uani 1 1 d . . . . .
H14 H 1.143356 0.504611 0.226588 0.029 Uiso 1 1 calc R U . . .
C15 C 1.09327(10) 0.4054(2) 0.29977(7) 0.0224(4) Uani 1 1 d . . . . .
C16 C 1.05361(10) 0.4555(2) 0.35049(6) 0.0225(4) Uani 1 1 d . . . . .
H16 H 1.037449 0.369456 0.377254 0.027 Uiso 1 1 calc R U . . .
C17 C 1.15159(13) 0.1725(3) 0.24205(8) 0.0359(5) Uani 1 1 d . . . . .
H17A H 1.121016 0.212794 0.208109 0.054 Uiso 1 1 calc R U . . .
H17B H 1.156175 0.044636 0.241253 0.054 Uiso 1 1 calc R U . . .
H17C H 1.208012 0.224190 0.242867 0.054 Uiso 1 1 calc R U . . .
F1 F 0.71599(7) 1.05995(14) 0.62877(4) 0.0383(3) Uani 1 1 d . . . . .
N1 N 1.10507(9) 0.71304(19) 0.27123(6) 0.0261(3) Uani 1 1 d . . . . .
O1 O 0.96924(7) 0.78370(15) 0.53065(5) 0.0252(3) Uani 1 1 d . . . . .
O2 O 1.10640(8) 0.22601(16) 0.29239(5) 0.0318(3) Uani 1 1 d . . . . .

loop_
_atom_site_aniso_label
_atom_site_aniso_U_11
_atom_site_aniso_U_22
_atom_site_aniso_U_33
_atom_site_aniso_U_23
_atom_site_aniso_U_13
_atom_site_aniso_U_12
C1 0.0219(8) 0.0171(8) 0.0199(8) 0.0003(6) -0.0018(6) -0.0017(7)
C2 0.0180(8) 0.0228(9) 0.0191(8) 0.0010(6) -0.0012(6) -0.0012(7)
C3 0.0254(9) 0.0236(9) 0.0190(8) 0.0017(6) 0.0007(6) 0.0021(8)
C4 0.0234(9) 0.0238(9) 0.0220(8) 0.0025(6) -0.0040(7) 0.0035(7)
C5 0.0212(9) 0.0224(9) 0.0308(9) 0.0017(7) -0.0025(7) -0.0015(7)
C6 0.0214(9) 0.0212(9) 0.0365(10) -0.0020(7) 0.0067(7) 0.0000(7)
C7 0.0317(10) 0.0225(9) 0.0233(9) -0.0028(7) 0.0082(7) -0.0029(8)
C8 0.0262(9) 0.0205(9) 0.0223(8) 0.0004(6) -0.0004(7) 0.0006(8)
C9 0.0212(9) 0.0161(8) 0.0208(8) -0.0007(6) 0.0011(6) -0.0019(7)
C10 0.0205(8) 0.0159(8) 0.0237(8) -0.0001(6) 0.0000(6) -0.0025(7)
C11 0.0208(9) 0.0236(9) 0.0176(8) 0.0022(6) -0.0017(6) -0.0002(7)
C12 0.0177(8) 0.0263(9) 0.0188(8) -0.0004(6) -0.0032(6) 0.0016(7)
C13 0.0240(9) 0.0240(9) 0.0232(9) -0.0017(7) 0.0015(7) 0.0019(7)
C14 0.0251(9) 0.0294(10) 0.0189(8) -0.0041(7) 0.0026(7) -0.0011(8)
C15 0.0240(9) 0.0223(9) 0.0209(8) -0.0018(6) -0.0022(7) 0.0008(7)
C16 0.0239(9) 0.0256(9) 0.0180(8) 0.0026(6) 0.0001(7) -0.0001(7)
C17 0.0495(12) 0.0275(10) 0.0310(10) -0.0070(7) 0.0098(8) 0.0018(9)
F1 0.0437(7) 0.0441(7) 0.0274(6) -0.0045(5) 0.0126(5) 0.0070(5)
N1 0.0288(8) 0.0263(8) 0.0231(8) -0.0004(6) 0.0032(6) -0.0005(7)
O1 0.0267(7) 0.0292(7) 0.0198(6) 0.0026(5) -0.0026(5) 0.0042(5)
O2 0.0461(8) 0.0225(7) 0.0269(7) -0.0026(5) 0.0093(6) 0.0020(6)

loop_
_atom_type_symbol
_atom_type_description
_atom_type_scat_dispersion_real
_atom_type_scat_dispersion_imag
_atom_type_scat_source
C C 0.0033 0.0016 'International Tables Vol C Tables 4.2.6.8 and 6.1.1.4'
H H 0.0000 0.0000 'International Tables Vol C Tables 4.2.6.8 and 6.1.1.4'
N N 0.0061 0.0033 'International Tables Vol C Tables 4.2.6.8 and 6.1.1.4'
O O 0.0106 0.0060 'International Tables Vol C Tables 4.2.6.8 and 6.1.1.4'
F F 0.0171 0.0103 'International Tables Vol C Tables 4.2.6.8 and 6.1.1.4'

loop_
_geom_angle_atom_site_label_1
_geom_angle_atom_site_label_2
_geom_angle_atom_site_label_3
_geom_angle
_geom_angle_site_symmetry_1
_geom_angle_site_symmetry_3
O1 C1 C9 121.07(14) . .
O1 C1 C2 121.33(15) . .
C9 C1 C2 117.59(13) . .
C11 C2 C1 116.73(13) . .
C11 C2 C3 126.72(14) . .
C1 C2 C3 116.42(13) . .
C2 C3 C4 110.40(13) . .
C2 C3 H3A 109.6 . .
C4 C3 H3A 109.6 . .
C2 C3 H3B 109.6 . .
C4 C3 H3B 109.6 . .
H3A C3 H3B 108.1 . .
C10 C4 C3 112.91(13) . .
C10 C4 H4A 109.0 . .
C3 C4 H4A 109.0 . .
C10 C4 H4B 109.0 . .
C3 C4 H4B 109.0 . .
H4A C4 H4B 107.8 . .
C6 C5 C10 121.79(15) . .
C6 C5 H5 119.1 . .
C10 C5 H5 119.1 . .
C5 C6 C7 117.87(16) . .
C5 C6 H6 121.1 . .
C7 C6 H6 121.1 . .
C8 C7 F1 119.00(15) . .
C8 C7 C6 123.09(16) . .
F1 C7 C6 117.92(15) . .
C7 C8 C9 118.45(15) . .
C7 C8 H8 120.8 . .
C9 C8 H8 120.8 . .
C8 C9 C10 120.37(15) . .
C8 C9 C1 119.00(13) . .
C10 C9 C1 120.56(14) . .
C5 C10 C9 118.42(15) . .
C5 C10 C4 120.38(14) . .
C9 C10 C4 121.20(15) . .
C2 C11 C12 129.83(14) . .
C2 C11 H11 115.1 . .
C12 C11 H11 115.1 . .
C16 C12 C13 117.55(15) . .
C16 C12 C11 118.59(14) . .
C13 C12 C11 123.65(15) . .
N1 C13 C12 123.48(16) . .
N1 C13 H13 118.3 . .
C12 C13 H13 118.3 . .
N1 C14 C15 122.66(15) . .
N1 C14 H14 118.7 . .
C15 C14 H14 118.7 . .
O2 C15 C16 116.15(14) . .
O2 C15 C14 125.24(15) . .
C16 C15 C14 118.61(16) . .
C15 C16 C12 119.60(15) . .
C15 C16 H16 120.2 . .
C12 C16 H16 120.2 . .
O2 C17 H17A 109.5 . .
O2 C17 H17B 109.5 . .
H17A C17 H17B 109.5 . .
O2 C17 H17C 109.5 . .
H17A C17 H17C 109.5 . .
H17B C17 H17C 109.5 . .
C13 N1 C14 118.07(14) . .
C15 O2 C17 116.96(13) . .

loop_
_geom_bond_atom_site_label_1
_geom_bond_atom_site_label_2
_geom_bond_distance
_geom_bond_site_symmetry_2
C1 O1 1.2318(18) .
C1 C9 1.484(2) .
C1 C2 1.493(2) .
C2 C11 1.335(2) .
C2 C3 1.511(2) .
C3 C4 1.531(2) .
C3 H3A 0.9700 .
C3 H3B 0.9700 .
C4 C10 1.508(2) .
C4 H4A 0.9700 .
C4 H4B 0.9700 .
C5 C6 1.381(2) .
C5 C10 1.393(2) .
C5 H5 0.9300 .
C6 C7 1.387(2) .
C6 H6 0.9300 .
C7 C8 1.363(2) .
C7 F1 1.3683(18) .
C8 C9 1.403(2) .
C8 H8 0.9300 .
C9 C10 1.405(2) .
C11 C12 1.471(2) .
C11 H11 0.9300 .
C12 C16 1.391(2) .
C12 C13 1.402(2) .
C13 N1 1.333(2) .
C13 H13 0.9300 .
C14 N1 1.343(2) .
C14 C15 1.395(2) .
C14 H14 0.9300 .
C15 O2 1.369(2) .
C15 C16 1.384(2) .
C16 H16 0.9300 .
C17 O2 1.425(2) .
C17 H17A 0.9600 .
C17 H17B 0.9600 .
C17 H17C 0.9600 .

loop_
_geom_hbond_atom_site_label_D
_geom_hbond_atom_site_label_H
_geom_hbond_atom_site_label_A
_geom_hbond_distance_DH
_geom_hbond_distance_HA
_geom_hbond_distance_DA
_geom_hbond_angle_DHA
_geom_hbond_site_symmetry_A
_geom_hbond_publ_flag
C17 H17B N1 0.96 2.70 3.580(2) 152.8 1_545 yes
C16 H16 O1 0.93 2.42 3.3010(19) 158.1 5_766 yes
C14 H14 F1 0.93 2.59 3.5138(19) 175.0 8_565 yes

loop_
_geom_torsion_atom_site_label_1
_geom_torsion_atom_site_label_2
_geom_torsion_atom_site_label_3
_geom_torsion_atom_site_label_4
_geom_torsion
_geom_torsion_site_symmetry_1
_geom_torsion_site_symmetry_2
_geom_torsion_site_symmetry_3
_geom_torsion_site_symmetry_4
O1 C1 C2 C11 24.0(2) . . . .
C9 C1 C2 C11 -154.69(15) . . . .
O1 C1 C2 C3 -159.75(15) . . . .
C9 C1 C2 C3 21.5(2) . . . .
C11 C2 C3 C4 127.06(17) . . . .
C1 C2 C3 C4 -48.73(18) . . . .
C2 C3 C4 C10 49.67(18) . . . .
C10 C5 C6 C7 0.4(2) . . . .
C5 C6 C7 C8 -0.8(3) . . . .
C5 C6 C7 F1 179.21(14) . . . .
F1 C7 C8 C9 -179.64(14) . . . .
C6 C7 C8 C9 0.3(3) . . . .
C7 C8 C9 C10 0.4(2) . . . .
C7 C8 C9 C1 -176.71(15) . . . .
O1 C1 C9 C8 4.0(2) . . . .
C2 C1 C9 C8 -177.30(14) . . . .
O1 C1 C9 C10 -173.15(15) . . . .
C2 C1 C9 C10 5.6(2) . . . .
C6 C5 C10 C9 0.3(2) . . . .
C6 C5 C10 C4 179.77(15) . . . .
C8 C9 C10 C5 -0.7(2) . . . .
C1 C9 C10 C5 176.36(14) . . . .
C8 C9 C10 C4 179.80(14) . . . .
C1 C9 C10 C4 -3.1(2) . . . .
C3 C4 C10 C5 155.15(15) . . . .
C3 C4 C10 C9 -25.4(2) . . . .
C1 C2 C11 C12 -177.44(14) . . . .
C3 C2 C11 C12 6.8(3) . . . .
C2 C11 C12 C16 -147.21(17) . . . .
C2 C11 C12 C13 38.2(3) . . . .
C16 C12 C13 N1 1.1(2) . . . .
C11 C12 C13 N1 175.69(15) . . . .
N1 C14 C15 O2 -178.13(15) . . . .
N1 C14 C15 C16 1.0(2) . . . .
O2 C15 C16 C12 179.97(14) . . . .
C14 C15 C16 C12 0.8(2) . . . .
C13 C12 C16 C15 -1.7(2) . . . .
C11 C12 C16 C15 -176.62(14) . . . .
C12 C13 N1 C14 0.6(2) . . . .
C15 C14 N1 C13 -1.7(2) . . . .
C16 C15 O2 C17 -176.48(15) . . . .
C14 C15 O2 C17 2.7(2) . . . .
